data_4120228
loop_
_publ_author_name
'Shu-Yan Yu'
'Hao Zhang'
'Yang Gao'
'Lei Mo'
'Shaozhong Wang'
'Zhu-Jun Yao'

_publ_section_title
;
 Asymmetric Cascade Annulation Based on Enantioselective Oxa-Diels-Alder
 Cycloaddition of in Situ Generated Isochromenyliums by Cooperative Binary
 Catalysis of Pd(OAc)2 and (S)-Trip
;
_journal_name_full 'Journal of the American Chemical Society'
_journal_page_first 11402
_journal_page_last 11407
_journal_paper_doi 10.1021/ja405764p
_journal_volume 135
_journal_year 2013
_chemical_absolute_configuration ad
_chemical_formula_moiety 'C31 H32 O4'
_chemical_formula_sum 'C31 H32 O4'
_chemical_formula_weight 468.57
_chemical_name_systematic
; 
 ? 
;
_space_group_IT_number 145
_symmetry_cell_setting trigonal
_symmetry_space_group_name_Hall 'P 32'
_symmetry_space_group_name_H-M 'P 32'
_atom_sites_solution_hydrogens geom
_atom_sites_solution_primary direct
_atom_sites_solution_secondary difmap
_audit_creation_method SHELXL-97
_cell_angle_alpha 90.00
_cell_angle_beta 90.00
_cell_angle_gamma 120.00
_cell_formula_units_Z 3
_cell_length_a 13.1073(19)
_cell_length_b 13.1073(19)
_cell_length_c 12.630(3)
_cell_measurement_reflns_used 6705
_cell_measurement_temperature 296(2)
_cell_measurement_theta_max 67.04
_cell_measurement_theta_min 3.50
_cell_volume 1879.1(6)
_computing_cell_refinement 'Bruker SAINT'
_computing_data_collection 'Bruker APEX2'
_computing_data_reduction 'Bruker SAINT'
_computing_molecular_graphics 'Bruker SHELXTL'
_computing_publication_material 'Bruker SHELXTL'
_computing_structure_refinement 'SHELXL-97 (Sheldrick, 2008)'
_computing_structure_solution 'SHELXS-97 (Sheldrick, 2008)'
_diffrn_ambient_temperature 296(2)
_diffrn_measured_fraction_theta_full 0.980
_diffrn_measured_fraction_theta_max 0.981
_diffrn_measurement_device_type 'Bruker APEX-II CCD'
_diffrn_measurement_method '\f and \w scans'
_diffrn_radiation_monochromator graphite
_diffrn_radiation_source 'fine-focus sealed tube'
_diffrn_radiation_type CuK\a
_diffrn_radiation_wavelength 1.54178
_diffrn_reflns_av_R_equivalents 0.0149
_diffrn_reflns_av_sigmaI/netI 0.0252
_diffrn_reflns_limit_h_max 15
_diffrn_reflns_limit_h_min -14
_diffrn_reflns_limit_k_max 15
_diffrn_reflns_limit_k_min -15
_diffrn_reflns_limit_l_max 15
_diffrn_reflns_limit_l_min -14
_diffrn_reflns_number 7324
_diffrn_reflns_theta_full 66.95
_diffrn_reflns_theta_max 66.95
_diffrn_reflns_theta_min 3.89
_diffrn_standards_number 0
_exptl_absorpt_coefficient_mu 0.642
_exptl_absorpt_correction_T_max 0.7530
_exptl_absorpt_correction_T_min 0.6878
_exptl_absorpt_correction_type multi-scan
_exptl_absorpt_process_details SADABS
_exptl_crystal_colour colorless
_exptl_crystal_density_diffrn 1.242
_exptl_crystal_description block
_exptl_crystal_F_000 750
_exptl_crystal_size_max 0.25
_exptl_crystal_size_mid 0.20
_exptl_crystal_size_min 0.18
_refine_diff_density_max 0.120
_refine_diff_density_min -0.127
_refine_diff_density_rms 0.025
_refine_ls_abs_structure_details 'Flack H D (1983), Acta Cryst. A39, 876-881'
_refine_ls_abs_structure_Flack 0.21(14)
_refine_ls_extinction_coef 0.0079(5)
_refine_ls_extinction_expression Fc^*^=kFc[1+0.001xFc^2^\l^3^/sin(2\q)]^-1/4^
_refine_ls_extinction_method SHELXL
_refine_ls_goodness_of_fit_ref 1.059
_refine_ls_hydrogen_treatment constr
_refine_ls_matrix_type full
_refine_ls_number_parameters 317
_refine_ls_number_reflns 3582
_refine_ls_number_restraints 1
_refine_ls_restrained_S_all 1.058
_refine_ls_R_factor_all 0.0285
_refine_ls_R_factor_gt 0.0285
_refine_ls_shift/su_max 0.001
_refine_ls_shift/su_mean 0.000
_refine_ls_structure_factor_coef Fsqd
_refine_ls_weighting_details 'calc w=1/[\s^2^(Fo^2^)+(0.0437P)^2^+0.1588P] where P=(Fo^2^+2Fc^2^)/3'
_refine_ls_weighting_scheme calc
_refine_ls_wR_factor_gt 0.0763
_refine_ls_wR_factor_ref 0.0764
_reflns_number_gt 3570
_reflns_number_total 3582
_reflns_threshold_expression >2sigma(I)
_cod_data_source_file ja405764p_si_003.cif
_cod_data_source_block 120
_cod_original_cell_volume 1879.1(5)
_cod_database_code 4120228

loop_
_symmetry_equiv_pos_as_xyz
'x, y, z'
'-y, x-y, z+2/3'
'-x+y, -x, z+1/3'

loop_
_atom_site_label
_atom_site_type_symbol
_atom_site_fract_x
_atom_site_fract_y
_atom_site_fract_z
_atom_site_U_iso_or_equiv
_atom_site_adp_type
_atom_site_occupancy
_atom_site_symmetry_multiplicity
_atom_site_calc_flag
_atom_site_refinement_flags
O1 O 0.65347(12) 0.54632(15) 0.20734(11) 0.0802(5) Uani 1 1 d .
O2 O 1.04228(9) 0.56882(9) 0.27976(8) 0.0444(2) Uani 1 1 d .
O3 O 1.00040(13) 0.93928(11) 0.00381(9) 0.0615(3) Uani 1 1 d .
O4 O 1.08349(12) 0.81579(11) -0.07400(9) 0.0589(3) Uani 1 1 d .
C1 C 0.82482(13) 0.67380(14) 0.30782(11) 0.0425(3) Uani 1 1 d .
H1A H 0.8460 0.7467 0.3462 0.051 Uiso 1 1 calc R
C2 C 0.85476(14) 0.59569(13) 0.37786(11) 0.0447(3) Uani 1 1 d .
H2A H 0.8030 0.5693 0.4399 0.054 Uiso 1 1 calc R
C3 C 0.83569(14) 0.48933(13) 0.31440(11) 0.0454(3) Uani 1 1 d .
H3A H 0.7575 0.4505 0.2834 0.054 Uiso 1 1 calc R
H3B H 0.8423 0.4336 0.3603 0.054 Uiso 1 1 calc R
C4 C 0.92858(13) 0.53035(14) 0.22718(11) 0.0413(3) Uani 1 1 d .
C5 C 0.94076(13) 0.63714(13) 0.16654(10) 0.0397(3) Uani 1 1 d .
C6 C 1.00532(13) 0.67418(14) 0.07163(11) 0.0424(3) Uani 1 1 d .
H6A H 1.0375 0.6307 0.0440 0.051 Uiso 1 1 calc R
C7 C 1.02214(14) 0.77338(14) 0.01852(11) 0.0444(3) Uani 1 1 d .
C8 C 0.97644(14) 0.84107(14) 0.06038(11) 0.0451(3) Uani 1 1 d .
C9 C 0.91378(14) 0.80657(14) 0.15300(11) 0.0451(3) Uani 1 1 d .
H9A H 0.8831 0.8512 0.1810 0.054 Uiso 1 1 calc R
C10 C 0.89526(13) 0.70477(13) 0.20627(10) 0.0397(3) Uani 1 1 d .
C11 C 0.98169(14) 0.66175(14) 0.41386(11) 0.0439(3) Uani 1 1 d .
C12 C 1.01818(16) 0.74144(16) 0.49722(12) 0.0541(4) Uani 1 1 d .
H12A H 0.9639 0.7577 0.5290 0.065 Uiso 1 1 calc R
C13 C 1.13277(17) 0.79740(17) 0.53440(13) 0.0616(4) Uani 1 1 d .
H13A H 1.1552 0.8512 0.5898 0.074 Uiso 1 1 calc R
C14 C 1.21363(16) 0.77268(16) 0.48853(14) 0.0599(4) Uani 1 1 d .
H14A H 1.2904 0.8083 0.5140 0.072 Uiso 1 1 calc R
C15 C 1.18000(14) 0.69490(15) 0.40483(13) 0.0510(4) Uani 1 1 d .
H15A H 1.2347 0.6784 0.3742 0.061 Uiso 1 1 calc R
C16 C 1.06594(13) 0.64087(13) 0.36556(11) 0.0435(3) Uani 1 1 d .
C17 C 0.90984(14) 0.42767(14) 0.15471(12) 0.0452(3) Uani 1 1 d .
H17A H 0.9792 0.4572 0.1088 0.054 Uiso 1 1 calc R
C18 C 0.90083(17) 0.32263(15) 0.21664(14) 0.0562(4) Uani 1 1 d .
H18A H 0.9712 0.3488 0.2593 0.067 Uiso 1 1 calc R
H18B H 0.8337 0.2920 0.2640 0.067 Uiso 1 1 calc R
C19 C 0.8871(2) 0.22507(18) 0.14202(18) 0.0715(5) Uani 1 1 d .
H19A H 0.9566 0.2539 0.0978 0.086 Uiso 1 1 calc R
H19B H 0.8796 0.1591 0.1830 0.086 Uiso 1 1 calc R
C20 C 0.7787(2) 0.1845(2) 0.0725(2) 0.0862(7) Uani 1 1 d .
H20A H 0.7720 0.1239 0.0242 0.103 Uiso 1 1 calc R
H20B H 0.7086 0.1509 0.1165 0.103 Uiso 1 1 calc R
C21 C 0.7872(2) 0.2875(2) 0.00960(18) 0.0770(6) Uani 1 1 d .
H21A H 0.7164 0.2607 -0.0324 0.092 Uiso 1 1 calc R
H21B H 0.8537 0.3169 -0.0384 0.092 Uiso 1 1 calc R
C22 C 0.80231(17) 0.38692(18) 0.08257(15) 0.0596(4) Uani 1 1 d .
H22A H 0.7322 0.3599 0.1256 0.071 Uiso 1 1 calc R
H22B H 0.8117 0.4528 0.0402 0.071 Uiso 1 1 calc R
C23 C 0.69292(14) 0.61049(15) 0.28352(13) 0.0499(4) Uani 1 1 d .
C24 C 0.61224(14) 0.62802(14) 0.35580(12) 0.0458(3) Uani 1 1 d .
C25 C 0.65020(16) 0.69454(16) 0.44714(14) 0.0579(4) Uani 1 1 d .
H25A H 0.7284 0.7276 0.4682 0.069 Uiso 1 1 calc R
C26 C 0.5720(2) 0.71217(19) 0.50756(17) 0.0719(5) Uani 1 1 d .
H26A H 0.5975 0.7567 0.5693 0.086 Uiso 1 1 calc R
C27 C 0.45619(19) 0.6635(2) 0.47580(18) 0.0734(6) Uani 1 1 d .
H27A H 0.4039 0.6762 0.5156 0.088 Uiso 1 1 calc R
C28 C 0.41799(17) 0.59640(18) 0.38588(17) 0.0651(5) Uani 1 1 d .
H28A H 0.3398 0.5636 0.3650 0.078 Uiso 1 1 calc R
C29 C 0.49449(15) 0.57730(16) 0.32630(14) 0.0546(4) Uani 1 1 d .
H29A H 0.4675 0.5303 0.2661 0.066 Uiso 1 1 calc R
C30 C 0.9658(2) 1.01665(17) 0.04772(15) 0.0646(5) Uani 1 1 d .
H30A H 0.9874 1.0816 0.0003 0.097 Uiso 1 1 calc R
H30B H 1.0046 1.0457 0.1145 0.097 Uiso 1 1 calc R
H30C H 0.8820 0.9752 0.0581 0.097 Uiso 1 1 calc R
C31 C 1.12608(19) 0.74792(18) -0.12360(13) 0.0630(5) Uani 1 1 d .
H31A H 1.1662 0.7860 -0.1878 0.094 Uiso 1 1 calc R
H31B H 1.0612 0.6711 -0.1398 0.094 Uiso 1 1 calc R
H31C H 1.1798 0.7404 -0.0769 0.094 Uiso 1 1 calc R

loop_
_atom_site_aniso_label
_atom_site_aniso_U_11
_atom_site_aniso_U_22
_atom_site_aniso_U_33
_atom_site_aniso_U_23
_atom_site_aniso_U_13
_atom_site_aniso_U_12
O1 0.0576(8) 0.1145(12) 0.0703(8) -0.0440(9) -0.0106(6) 0.0445(8)
O2 0.0441(6) 0.0505(6) 0.0423(5) 0.0006(4) 0.0017(4) 0.0264(5)
O3 0.0881(9) 0.0577(7) 0.0529(6) 0.0130(5) 0.0175(6) 0.0472(7)
O4 0.0769(8) 0.0649(7) 0.0462(6) 0.0133(5) 0.0231(5) 0.0439(7)
C1 0.0437(8) 0.0484(8) 0.0382(7) -0.0049(6) 0.0054(6) 0.0251(7)
C2 0.0462(8) 0.0497(8) 0.0352(7) 0.0035(6) 0.0113(6) 0.0218(7)
C3 0.0432(8) 0.0442(8) 0.0449(7) 0.0033(6) 0.0061(6) 0.0189(7)
C4 0.0425(8) 0.0443(8) 0.0396(7) -0.0003(6) 0.0030(6) 0.0235(6)
C5 0.0393(7) 0.0432(7) 0.0375(7) -0.0013(6) 0.0017(5) 0.0213(6)
C6 0.0489(8) 0.0468(8) 0.0398(7) -0.0013(6) 0.0062(6) 0.0302(7)
C7 0.0485(8) 0.0505(8) 0.0363(7) 0.0032(6) 0.0063(6) 0.0264(7)
C8 0.0535(9) 0.0455(8) 0.0412(7) 0.0033(6) 0.0033(6) 0.0285(7)
C9 0.0521(8) 0.0518(9) 0.0420(7) -0.0026(6) 0.0042(6) 0.0339(7)
C10 0.0407(7) 0.0446(8) 0.0361(7) -0.0012(5) 0.0030(5) 0.0231(6)
C11 0.0488(8) 0.0479(8) 0.0346(7) 0.0058(6) 0.0035(6) 0.0237(7)
C12 0.0613(10) 0.0575(9) 0.0408(7) -0.0007(7) 0.0040(7) 0.0277(8)
C13 0.0681(11) 0.0609(10) 0.0457(9) -0.0056(7) -0.0071(8) 0.0247(9)
C14 0.0536(9) 0.0590(10) 0.0547(9) 0.0042(8) -0.0103(7) 0.0187(8)
C15 0.0489(8) 0.0558(9) 0.0478(8) 0.0091(7) 0.0000(7) 0.0257(7)
C16 0.0490(8) 0.0430(7) 0.0375(7) 0.0077(6) 0.0029(6) 0.0222(6)
C17 0.0464(8) 0.0465(8) 0.0477(8) -0.0003(6) 0.0054(6) 0.0269(7)
C18 0.0662(11) 0.0479(9) 0.0611(9) 0.0036(7) 0.0091(8) 0.0334(8)
C19 0.0893(15) 0.0555(10) 0.0812(13) -0.0027(9) 0.0102(11) 0.0448(11)
C20 0.0950(17) 0.0582(11) 0.1033(18) -0.0313(12) -0.0033(13) 0.0367(12)
C21 0.0785(13) 0.0832(14) 0.0774(13) -0.0351(11) -0.0178(11) 0.0465(12)
C22 0.0608(10) 0.0618(10) 0.0647(10) -0.0173(8) -0.0098(8) 0.0371(9)
C23 0.0489(9) 0.0599(9) 0.0450(7) -0.0080(7) 0.0032(7) 0.0303(8)
C24 0.0474(8) 0.0474(8) 0.0473(8) 0.0051(6) 0.0098(6) 0.0273(7)
C25 0.0540(9) 0.0650(10) 0.0578(9) -0.0065(8) 0.0109(8) 0.0320(9)
C26 0.0744(13) 0.0746(13) 0.0686(12) -0.0125(10) 0.0202(10) 0.0387(11)
C27 0.0653(12) 0.0761(13) 0.0874(14) 0.0054(10) 0.0325(11) 0.0417(11)
C28 0.0478(9) 0.0683(12) 0.0844(13) 0.0098(10) 0.0160(9) 0.0329(9)
C29 0.0490(9) 0.0553(9) 0.0611(9) 0.0021(7) 0.0048(7) 0.0273(8)
C30 0.0907(14) 0.0567(10) 0.0630(10) 0.0071(8) 0.0087(9) 0.0492(10)
C31 0.0733(12) 0.0732(12) 0.0496(9) 0.0051(8) 0.0207(8) 0.0421(10)

loop_
_atom_type_symbol
_atom_type_description
_atom_type_scat_dispersion_real
_atom_type_scat_dispersion_imag
_atom_type_scat_source
C C 0.0181 0.0091 'International Tables Vol C Tables 4.2.6.8 and 6.1.1.4'
H H 0.0000 0.0000 'International Tables Vol C Tables 4.2.6.8 and 6.1.1.4'
O O 0.0492 0.0322 'International Tables Vol C Tables 4.2.6.8 and 6.1.1.4'

loop_
_geom_angle_atom_site_label_1
_geom_angle_atom_site_label_2
_geom_angle_atom_site_label_3
_geom_angle
C16 O2 C4 115.82(11)
C8 O3 C30 117.77(13)
C7 O4 C31 117.40(13)
C10 C1 C23 110.38(12)
C10 C1 C2 109.89(11)
C23 C1 C2 110.38(13)
C10 C1 H1A 108.7
C23 C1 H1A 108.7
C2 C1 H1A 108.7
C11 C2 C3 108.30(13)
C11 C2 C1 111.36(12)
C3 C2 C1 109.08(12)
C11 C2 H2A 109.4
C3 C2 H2A 109.4
C1 C2 H2A 109.4
C2 C3 C4 108.77(12)
C2 C3 H3A 109.9
C4 C3 H3A 109.9
C2 C3 H3B 109.9
C4 C3 H3B 109.9
H3A C3 H3B 108.3
O2 C4 C3 106.72(11)
O2 C4 C5 106.71(12)
C3 C4 C5 112.51(12)
O2 C4 C17 105.01(11)
C3 C4 C17 111.71(12)
C5 C4 C17 113.51(12)
C10 C5 C6 117.69(13)
C10 C5 C4 121.44(12)
C6 C5 C4 120.75(12)
C7 C6 C5 121.66(13)
C7 C6 H6A 119.2
C5 C6 H6A 119.2
O4 C7 C6 125.62(14)
O4 C7 C8 114.58(13)
C6 C7 C8 119.79(13)
O3 C8 C9 125.16(14)
O3 C8 C7 115.52(13)
C9 C8 C7 119.31(14)
C8 C9 C10 120.90(13)
C8 C9 H9A 119.5
C10 C9 H9A 119.5
C5 C10 C9 120.63(13)
C5 C10 C1 122.37(13)
C9 C10 C1 117.00(13)
C12 C11 C16 117.88(15)
C12 C11 C2 121.71(15)
C16 C11 C2 120.38(13)
C13 C12 C11 122.04(17)
C13 C12 H12A 119.0
C11 C12 H12A 119.0
C14 C13 C12 119.37(16)
C14 C13 H13A 120.3
C12 C13 H13A 120.3
C15 C14 C13 119.72(16)
C15 C14 H14A 120.1
C13 C14 H14A 120.1
C14 C15 C16 121.08(16)
C14 C15 H15A 119.5
C16 C15 H15A 119.5
O2 C16 C15 116.77(14)
O2 C16 C11 123.40(14)
C15 C16 C11 119.83(14)
C22 C17 C18 110.20(15)
C22 C17 C4 111.98(12)
C18 C17 C4 112.79(13)
C22 C17 H17A 107.2
C18 C17 H17A 107.2
C4 C17 H17A 107.2
C19 C18 C17 111.15(15)
C19 C18 H18A 109.4
C17 C18 H18A 109.4
C19 C18 H18B 109.4
C17 C18 H18B 109.4
H18A C18 H18B 108.0
C20 C19 C18 110.34(17)
C20 C19 H19A 109.6
C18 C19 H19A 109.6
C20 C19 H19B 109.6
C18 C19 H19B 109.6
H19A C19 H19B 108.1
C21 C20 C19 110.43(19)
C21 C20 H20A 109.6
C19 C20 H20A 109.6
C21 C20 H20B 109.6
C19 C20 H20B 109.6
H20A C20 H20B 108.1
C20 C21 C22 111.29(19)
C20 C21 H21A 109.4
C22 C21 H21A 109.4
C20 C21 H21B 109.4
C22 C21 H21B 109.4
H21A C21 H21B 108.0
C21 C22 C17 111.12(15)
C21 C22 H22A 109.4
C17 C22 H22A 109.4
C21 C22 H22B 109.4
C17 C22 H22B 109.4
H22A C22 H22B 108.0
O1 C23 C24 120.10(15)
O1 C23 C1 120.73(13)
C24 C23 C1 119.18(13)
C25 C24 C29 119.27(15)
C25 C24 C23 123.14(15)
C29 C24 C23 117.55(15)
C24 C25 C26 120.13(18)
C24 C25 H25A 119.9
C26 C25 H25A 119.9
C27 C26 C25 119.79(19)
C27 C26 H26A 120.1
C25 C26 H26A 120.1
C28 C27 C26 120.21(17)
C28 C27 H27A 119.9
C26 C27 H27A 119.9
C27 C28 C29 120.39(19)
C27 C28 H28A 119.8
C29 C28 H28A 119.8
C28 C29 C24 120.18(18)
C28 C29 H29A 119.9
C24 C29 H29A 119.9
O3 C30 H30A 109.5
O3 C30 H30B 109.5
H30A C30 H30B 109.5
O3 C30 H30C 109.5
H30A C30 H30C 109.5
H30B C30 H30C 109.5
O4 C31 H31A 109.5
O4 C31 H31B 109.5
H31A C31 H31B 109.5
O4 C31 H31C 109.5
H31A C31 H31C 109.5
H31B C31 H31C 109.5

loop_
_geom_bond_atom_site_label_1
_geom_bond_atom_site_label_2
_geom_bond_distance
O1 C23 1.211(2)
O2 C16 1.3673(18)
O2 C4 1.4714(18)
O3 C8 1.3645(19)
O3 C30 1.415(2)
O4 C7 1.3689(18)
O4 C31 1.411(2)
C1 C10 1.5125(18)
C1 C23 1.529(2)
C1 C2 1.545(2)
C1 H1A 0.9800
C2 C11 1.511(2)
C2 C3 1.516(2)
C2 H2A 0.9800
C3 C4 1.527(2)
C3 H3A 0.9700
C3 H3B 0.9700
C4 C5 1.532(2)
C4 C17 1.542(2)
C5 C10 1.386(2)
C5 C6 1.406(2)
C6 C7 1.379(2)
C6 H6A 0.9300
C7 C8 1.399(2)
C8 C9 1.370(2)
C9 C10 1.403(2)
C9 H9A 0.9300
C11 C12 1.389(2)
C11 C16 1.403(2)
C12 C13 1.383(3)
C12 H12A 0.9300
C13 C14 1.381(3)
C13 H13A 0.9300
C14 C15 1.379(3)
C14 H14A 0.9300
C15 C16 1.387(2)
C15 H15A 0.9300
C17 C22 1.533(2)
C17 C18 1.536(2)
C17 H17A 0.9800
C18 C19 1.525(3)
C18 H18A 0.9700
C18 H18B 0.9700
C19 C20 1.522(3)
C19 H19A 0.9700
C19 H19B 0.9700
C20 C21 1.522(4)
C20 H20A 0.9700
C20 H20B 0.9700
C21 C22 1.526(3)
C21 H21A 0.9700
C21 H21B 0.9700
C22 H22A 0.9700
C22 H22B 0.9700
C23 C24 1.499(2)
C24 C25 1.380(2)
C24 C29 1.392(2)
C25 C26 1.387(2)
C25 H25A 0.9300
C26 C27 1.379(3)
C26 H26A 0.9300
C27 C28 1.369(3)
C27 H27A 0.9300
C28 C29 1.373(3)
C28 H28A 0.9300
C29 H29A 0.9300
C30 H30A 0.9600
C30 H30B 0.9600
C30 H30C 0.9600
C31 H31A 0.9600
C31 H31B 0.9600
C31 H31C 0.9600

loop_
_geom_torsion_atom_site_label_1
_geom_torsion_atom_site_label_2
_geom_torsion_atom_site_label_3
_geom_torsion_atom_site_label_4
_geom_torsion
C10 C1 C2 C11 64.87(15)
C23 C1 C2 C11 -173.16(12)
C10 C1 C2 C3 -54.60(16)
C23 C1 C2 C3 67.37(14)
C11 C2 C3 C4 -52.97(15)
C1 C2 C3 C4 68.38(15)
C16 O2 C4 C3 -46.95(15)
C16 O2 C4 C5 73.55(14)
C16 O2 C4 C17 -165.67(11)
C2 C3 C4 O2 69.38(15)
C2 C3 C4 C5 -47.33(17)
C2 C3 C4 C17 -176.37(13)
O2 C4 C5 C10 -100.82(15)
C3 C4 C5 C10 15.90(19)
C17 C4 C5 C10 144.00(14)
O2 C4 C5 C6 75.07(16)
C3 C4 C5 C6 -168.21(13)
C17 C4 C5 C6 -40.11(19)
C10 C5 C6 C7 -0.8(2)
C4 C5 C6 C7 -176.82(14)
C31 O4 C7 C6 4.9(3)
C31 O4 C7 C8 -176.42(15)
C5 C6 C7 O4 -179.99(15)
C5 C6 C7 C8 1.4(2)
C30 O3 C8 C9 5.0(3)
C30 O3 C8 C7 -174.19(16)
O4 C7 C8 O3 -0.6(2)
C6 C7 C8 O3 178.22(15)
O4 C7 C8 C9 -179.83(15)
C6 C7 C8 C9 -1.0(2)
O3 C8 C9 C10 -179.03(15)
C7 C8 C9 C10 0.2(2)
C6 C5 C10 C9 -0.1(2)
C4 C5 C10 C9 175.89(14)
C6 C5 C10 C1 -179.78(14)
C4 C5 C10 C1 -3.8(2)
C8 C9 C10 C5 0.4(2)
C8 C9 C10 C1 -179.90(14)
C23 C1 C10 C5 -99.09(17)
C2 C1 C10 C5 22.88(19)
C23 C1 C10 C9 81.24(17)
C2 C1 C10 C9 -156.79(14)
C3 C2 C11 C12 -160.95(14)
C1 C2 C11 C12 79.11(17)
C3 C2 C11 C16 16.87(17)
C1 C2 C11 C16 -103.07(15)
C16 C11 C12 C13 -1.5(2)
C2 C11 C12 C13 176.39(15)
C11 C12 C13 C14 -0.8(3)
C12 C13 C14 C15 1.6(3)
C13 C14 C15 C16 0.1(3)
C4 O2 C16 C15 -168.91(13)
C4 O2 C16 C11 10.99(19)
C14 C15 C16 O2 177.46(14)
C14 C15 C16 C11 -2.4(2)
C12 C11 C16 O2 -176.81(13)
C2 C11 C16 O2 5.3(2)
C12 C11 C16 C15 3.1(2)
C2 C11 C16 C15 -174.82(13)
O2 C4 C17 C22 -172.59(13)
C3 C4 C17 C22 72.10(17)
C5 C4 C17 C22 -56.41(18)
O2 C4 C17 C18 62.42(16)
C3 C4 C17 C18 -52.89(18)
C5 C4 C17 C18 178.60(13)
C22 C17 C18 C19 56.23(19)
C4 C17 C18 C19 -177.82(15)
C17 C18 C19 C20 -57.8(2)
C18 C19 C20 C21 57.8(2)
C19 C20 C21 C22 -57.2(3)
C20 C21 C22 C17 56.1(3)
C18 C17 C22 C21 -55.0(2)
C4 C17 C22 C21 178.54(17)
C10 C1 C23 O1 33.2(2)
C2 C1 C23 O1 -88.5(2)
C10 C1 C23 C24 -147.23(15)
C2 C1 C23 C24 91.08(17)
O1 C23 C24 C25 176.27(18)
C1 C23 C24 C25 -3.3(2)
O1 C23 C24 C29 -5.9(3)
C1 C23 C24 C29 174.56(15)
C29 C24 C25 C26 -1.2(3)
C23 C24 C25 C26 176.64(18)
C24 C25 C26 C27 -0.3(3)
C25 C26 C27 C28 1.0(4)
C26 C27 C28 C29 -0.2(3)
C27 C28 C29 C24 -1.3(3)
C25 C24 C29 C28 2.0(3)
C23 C24 C29 C28 -175.97(16)
